data_1517105
loop_
_publ_author_name
'Mereacre, Valeriu'
'Kl\"ower, Frederik'
'Lan, Yanhua'
'Cl\'erac, Rodolphe'
'Wolny, Juliusz A.'
'Sch\"unemann, Volker'
'Anson, Christopher E.'
'Powell, Annie K.'

_publ_section_title
;
 Spin relaxation in antiferromagnetic Fe-Fe dimers slowed down by
 anisotropic Dy(III) ions.
;
_journal_name_full 'Beilstein journal of nanotechnology'
_journal_page_first 807
_journal_page_last 814
_journal_paper_doi 10.3762/bjnano.4.92
_journal_volume 4
_journal_year 2013
_chemical_formula_moiety 'C62 H124 Dy2 Fe4 N10 O22, 3(C2 H3 N)'
_chemical_formula_sum 'C68 H133 Dy2 Fe4 N13 O22'
_chemical_formula_weight 2033.27
_chemical_name_systematic
;
 ?
;
_space_group_crystal_system triclinic
_space_group_IT_number 2
_space_group_name_Hall '-P 1'
_space_group_name_H-M_alt 'P -1'
_symmetry_space_group_name_Hall '-P 1'
_symmetry_space_group_name_H-M 'P -1'
_atom_sites_solution_hydrogens mixed
_atom_sites_solution_primary direct
_atom_sites_solution_secondary difmap
_audit_creation_method SHELXL-2013
_cell_angle_alpha 82.856(3)
_cell_angle_beta 79.710(3)
_cell_angle_gamma 65.545(3)
_cell_formula_units_Z 2
_cell_length_a 13.9237(6)
_cell_length_b 14.5196(7)
_cell_length_c 25.1289(10)
_cell_measurement_reflns_used 72979
_cell_measurement_temperature 150(2)
_cell_measurement_theta_max 28.44
_cell_measurement_theta_min 1.54
_cell_volume 4542.9(4)
_computing_cell_refinement 'X-Area 1.38 (Stoe & Cie GmbH, 2006)'
_computing_data_collection 'WinXpose 1.6.8 (Stoe & Cie GmbH, 2004)'
_computing_data_reduction 'X-Area 1.38 (Stoe & Cie GmbH, 2006)'
_computing_molecular_graphics 'Diamond 2.1 (Crystal Impact, 1998)'
_computing_publication_material 'SHELXL-2013 (Sheldrick, 2013)'
_computing_structure_refinement 'SHELXL-2013 (Sheldrick, 2013)'
_computing_structure_solution 'SHELXL-2013 (Sheldrick, 2013)'
_diffrn_ambient_temperature 150(2)
_diffrn_detector_area_resol_mean 6.667
_diffrn_measured_fraction_theta_full 0.998
_diffrn_measured_fraction_theta_max 0.992
_diffrn_measurement_device_type 'Stoe IPDS II'
_diffrn_measurement_method 'area detector, \w-scans'
_diffrn_radiation_type MoK\a
_diffrn_radiation_wavelength 0.71073
_diffrn_reflns_av_R_equivalents 0.0342
_diffrn_reflns_av_unetI/netI 0.0314
_diffrn_reflns_Laue_measured_fraction_full 0.998
_diffrn_reflns_Laue_measured_fraction_max 0.992
_diffrn_reflns_limit_h_max 17
_diffrn_reflns_limit_h_min -18
_diffrn_reflns_limit_k_max 19
_diffrn_reflns_limit_k_min -19
_diffrn_reflns_limit_l_max 33
_diffrn_reflns_limit_l_min -33
_diffrn_reflns_number 62413
_diffrn_reflns_point_group_measured_fraction_full 0.998
_diffrn_reflns_point_group_measured_fraction_max 0.992
_diffrn_reflns_theta_full 25.250
_diffrn_reflns_theta_max 27.950
_diffrn_reflns_theta_min 1.543
_diffrn_source 'fine-focus sealed tube'
_exptl_absorpt_coefficient_mu 2.315
_exptl_absorpt_correction_T_max 0.610
_exptl_absorpt_correction_T_min 0.472
_exptl_absorpt_correction_type multi-scan
_exptl_absorpt_process_details
;
XPREP in SHELXTL 6.14 (BrukerAXS Inc., 2003)
;
_exptl_crystal_colour orange
_exptl_crystal_density_diffrn 1.486
_exptl_crystal_description block
_exptl_crystal_F_000 2088
_exptl_crystal_size_max 0.320
_exptl_crystal_size_mid 0.290
_exptl_crystal_size_min 0.210
_refine_diff_density_max 0.807
_refine_diff_density_min -2.709
_refine_diff_density_rms 0.167
_refine_ls_extinction_method none
_refine_ls_goodness_of_fit_ref 1.018
_refine_ls_hydrogen_treatment mixed
_refine_ls_matrix_type full
_refine_ls_number_parameters 979
_refine_ls_number_reflns 21679
_refine_ls_number_restraints 50
_refine_ls_restrained_S_all 1.022
_refine_ls_R_factor_all 0.0543
_refine_ls_R_factor_gt 0.0449
_refine_ls_shift/su_max 0.001
_refine_ls_shift/su_mean 0.000
_refine_ls_structure_factor_coef Fsqd
_refine_ls_weighting_details
;
 w=1/[\s^2^(Fo^2^)+(0.0892P)^2^]
 where P=(Fo^2^+2Fc^2^)/3
;
_refine_ls_weighting_scheme calc
_refine_ls_wR_factor_gt 0.1161
_refine_ls_wR_factor_ref 0.1201
_reflns_Friedel_coverage 0.000
_reflns_number_gt 17985
_reflns_number_total 21679
_reflns_threshold_expression 'I > 2\s(I)'
_cod_data_source_file L618.cif
_cod_data_source_block L618
_cod_database_code 1517105
_shelx_space_group_comment
;
The symmetry employed for this shelxl refinement is uniquely defined
by the following loop, which should always be used as a source of
symmetry information in preference to the above space-group names.
They are only intended as comments.
;
_shelx_estimated_absorpt_t_min 0.524
_shelx_estimated_absorpt_t_max 0.642
_shelxl_version_number 2013-2

loop_
_space_group_symop_operation_xyz
'x, y, z'
'-x, -y, -z'

loop_
_atom_site_label
_atom_site_type_symbol
_atom_site_fract_x
_atom_site_fract_y
_atom_site_fract_z
_atom_site_U_iso_or_equiv
_atom_site_adp_type
_atom_site_occupancy
_atom_site_site_symmetry_order
_atom_site_calc_flag
_atom_site_refinement_flags_posn
_atom_site_refinement_flags_adp
_atom_site_refinement_flags_occupancy
_atom_site_disorder_assembly
_atom_site_disorder_group
Dy1 Dy 0.04645(2) 0.64244(2) 0.20153(2) 0.02417(5) Uani 1 1 d . . . . .
Dy2 Dy 0.24319(2) 0.50721(2) 0.30534(2) 0.02486(5) Uani 1 1 d . . . . .
Fe1 Fe 0.10572(4) 0.76150(4) 0.29676(2) 0.02530(11) Uani 1 1 d . . . . .
Fe2 Fe -0.04559(4) 0.90239(4) 0.21137(2) 0.02684(11) Uani 1 1 d . . . . .
Fe3 Fe 0.05111(4) 0.42752(4) 0.27339(2) 0.02434(10) Uani 1 1 d . . . . .
Fe4 Fe 0.22494(4) 0.27404(4) 0.34443(2) 0.02667(11) Uani 1 1 d . . . . .
O1 O 0.1776(2) 0.65701(19) 0.24467(10) 0.0264(5) Uani 1 1 d D . . . .
H1 H 0.234(3) 0.663(4) 0.2269(18) 0.032 Uiso 1 1 d D U . . .
O2 O 0.1565(2) 0.48066(19) 0.23993(10) 0.0264(5) Uani 1 1 d D . . . .
H2 H 0.196(4) 0.447(3) 0.2093(15) 0.032 Uiso 1 1 d D U . . .
N1 N -0.0073(3) 0.8425(2) 0.36494(13) 0.0287(6) Uani 1 1 d . . . . .
C1 C -0.1167(3) 0.8624(3) 0.35457(17) 0.0334(8) Uani 1 1 d . . . . .
H1A H -0.1512 0.9336 0.3408 0.040 Uiso 1 1 calc R U . . .
H1B H -0.1595 0.8533 0.3892 0.040 Uiso 1 1 calc R U . . .
C2 C -0.1165(3) 0.7925(3) 0.31378(16) 0.0311(8) Uani 1 1 d . . . . .
H2A H -0.1038 0.7246 0.3316 0.037 Uiso 1 1 calc R U . . .
H2B H -0.1869 0.8198 0.3011 0.037 Uiso 1 1 calc R U . . .
O3 O -0.0351(2) 0.78406(19) 0.26826(10) 0.0264(5) Uani 1 1 d . . . . .
C3 C 0.0278(4) 0.7701(3) 0.41201(16) 0.0350(8) Uani 1 1 d . . . . .
H3A H -0.0274 0.7915 0.4441 0.042 Uiso 1 1 calc R U . . .
H3B H 0.0944 0.7701 0.4207 0.042 Uiso 1 1 calc R U . . .
C4 C 0.0466(4) 0.6644(3) 0.39888(16) 0.0341(8) Uani 1 1 d . . . . .
H4A H 0.0893 0.6141 0.4251 0.041 Uiso 1 1 calc R U . . .
H4B H -0.0226 0.6585 0.4022 0.041 Uiso 1 1 calc R U . . .
O4 O 0.1009(2) 0.64375(19) 0.34582(10) 0.0277(5) Uani 1 1 d . . . . .
C5 C 0.0024(3) 0.9389(3) 0.37092(16) 0.0314(8) Uani 1 1 d . . . . .
H5A H -0.0127 0.9817 0.3370 0.038 Uiso 1 1 calc R U . . .
H5B H 0.0772 0.9228 0.3750 0.038 Uiso 1 1 calc R U . . .
C6 C -0.0701(4) 1.0010(3) 0.41835(17) 0.0350(8) Uani 1 1 d . . . . .
H6A H -0.0633 0.9568 0.4521 0.042 Uiso 1 1 calc R U . . .
H6B H -0.1452 1.0281 0.4118 0.042 Uiso 1 1 calc R U . . .
C7 C -0.0400(4) 1.0886(3) 0.42502(18) 0.0396(9) Uani 1 1 d . . . . .
H7A H 0.0346 1.0609 0.4324 0.048 Uiso 1 1 calc R U . . .
H7B H -0.0443 1.1309 0.3907 0.048 Uiso 1 1 calc R U . . .
C8 C -0.1120(5) 1.1542(3) 0.47048(19) 0.0483(12) Uani 1 1 d . . . . .
H8A H -0.0899 1.2091 0.4733 0.072 Uiso 1 1 calc R U . . .
H8B H -0.1069 1.1129 0.5047 0.072 Uiso 1 1 calc R U . . .
H8C H -0.1857 1.1830 0.4629 0.072 Uiso 1 1 calc R U . . .
N2 N 0.0268(3) 0.9920(2) 0.15404(14) 0.0330(7) Uani 1 1 d . . . . .
C9 C 0.0841(4) 1.0230(3) 0.18832(19) 0.0386(9) Uani 1 1 d . . . . .
H9A H 0.0320 1.0797 0.2101 0.046 Uiso 1 1 calc R U . . .
H9B H 0.1346 1.0476 0.1646 0.046 Uiso 1 1 calc R U . . .
C10 C 0.1456(3) 0.9353(3) 0.22636(19) 0.0363(9) Uani 1 1 d . . . . .
H10A H 0.2115 0.8875 0.2059 0.044 Uiso 1 1 calc R U . . .
H10B H 0.1656 0.9615 0.2553 0.044 Uiso 1 1 calc R U . . .
O5 O 0.0777(2) 0.88570(19) 0.24909(11) 0.0291(5) Uani 1 1 d . . . . .
C11 C 0.1013(4) 0.9219(3) 0.11160(18) 0.0385(9) Uani 1 1 d . . . . .
H11A H 0.1652 0.9373 0.1007 0.046 Uiso 1 1 calc R U . . .
H11B H 0.0656 0.9331 0.0792 0.046 Uiso 1 1 calc R U . . .
C12 C 0.1351(4) 0.8114(3) 0.13235(19) 0.0400(9) Uani 1 1 d . . . . .
H12A H 0.1682 0.7668 0.1016 0.048 Uiso 1 1 calc R U . . .
H12B H 0.1884 0.7945 0.1573 0.048 Uiso 1 1 calc R U . . .
O6 O 0.0440(2) 0.79596(19) 0.15999(11) 0.0294(5) Uani 1 1 d . . . . .
C13 C -0.0488(4) 1.0864(3) 0.12855(18) 0.0376(9) Uani 1 1 d . . . . .
H13A H -0.0067 1.1183 0.1033 0.045 Uiso 1 1 calc R U . . .
H13B H -0.0903 1.1340 0.1573 0.045 Uiso 1 1 calc R U . . .
C14 C -0.1264(5) 1.0738(4) 0.0979(2) 0.0487(11) Uani 1 1 d . . . . .
H14A H -0.0861 1.0315 0.0667 0.058 Uiso 1 1 calc R U . . .
H14B H -0.1659 1.0380 0.1219 0.058 Uiso 1 1 calc R U . . .
C15 C -0.2046(5) 1.1744(4) 0.0774(3) 0.0609(15) Uani 1 1 d . . . . .
H15A H -0.2452 1.2157 0.1089 0.073 Uiso 1 1 calc R U . . .
H15B H -0.1643 1.2106 0.0544 0.073 Uiso 1 1 calc R U . . .
C16 C -0.2818(6) 1.1670(5) 0.0456(3) 0.0711(18) Uani 1 1 d . . . . .
H16A H -0.3297 1.2352 0.0340 0.107 Uiso 1 1 calc R U . . .
H16B H -0.3237 1.1328 0.0682 0.107 Uiso 1 1 calc R U . . .
H16C H -0.2428 1.1282 0.0137 0.107 Uiso 1 1 calc R U . . .
N3 N -0.0911(3) 0.4237(2) 0.33048(13) 0.0276(6) Uani 1 1 d . . . . .
C17 C -0.0522(3) 0.3902(3) 0.38369(15) 0.0311(8) Uani 1 1 d . . . . .
H17A H -0.0141 0.3155 0.3861 0.037 Uiso 1 1 calc R U . . .
H17B H -0.1134 0.4097 0.4131 0.037 Uiso 1 1 calc R U . . .
C18 C 0.0233(3) 0.4395(3) 0.39031(15) 0.0318(8) Uani 1 1 d . . . . .
H18A H -0.0172 0.5136 0.3925 0.038 Uiso 1 1 calc R U . . .
H18B H 0.0541 0.4125 0.4244 0.038 Uiso 1 1 calc R U . . .
O7 O 0.1070(2) 0.41941(19) 0.34553(10) 0.0259(5) Uani 1 1 d . . . . .
C19 C -0.1745(3) 0.5298(3) 0.33018(17) 0.0314(8) Uani 1 1 d . . . . .
H19A H -0.1720 0.5648 0.3610 0.038 Uiso 1 1 calc R U . . .
H19B H -0.2460 0.5286 0.3342 0.038 Uiso 1 1 calc R U . . .
C20 C -0.1547(3) 0.5866(3) 0.27727(17) 0.0299(7) Uani 1 1 d . . . . .
H20A H -0.1699 0.5596 0.2469 0.036 Uiso 1 1 calc R U . . .
H20B H -0.2020 0.6595 0.2790 0.036 Uiso 1 1 calc R U . . .
O8 O -0.0472(2) 0.57368(19) 0.26903(10) 0.0267(5) Uani 1 1 d . . . . .
C21 C -0.1272(3) 0.3512(3) 0.31214(16) 0.0315(8) Uani 1 1 d . . . . .
H21A H -0.0656 0.2850 0.3082 0.038 Uiso 1 1 calc R U . . .
H21B H -0.1486 0.3757 0.2758 0.038 Uiso 1 1 calc R U . . .
C22 C -0.2188(3) 0.3341(3) 0.34835(17) 0.0353(8) Uani 1 1 d . . . . .
H22A H -0.2828 0.3987 0.3506 0.042 Uiso 1 1 calc R U . . .
H22B H -0.1998 0.3120 0.3853 0.042 Uiso 1 1 calc R U . . .
C23 C -0.2447(4) 0.2540(4) 0.3269(2) 0.0476(11) Uani 1 1 d . . . . .
H23A H -0.2605 0.2747 0.2893 0.057 Uiso 1 1 calc R U . . .
H23B H -0.1817 0.1886 0.3262 0.057 Uiso 1 1 calc R U . . .
C24 C -0.3394(5) 0.2404(5) 0.3617(3) 0.0638(16) Uani 1 1 d . . . . .
H24A H -0.3538 0.1887 0.3469 0.096 Uiso 1 1 calc R U . . .
H24B H -0.4022 0.3047 0.3619 0.096 Uiso 1 1 calc R U . . .
H24C H -0.3235 0.2188 0.3988 0.096 Uiso 1 1 calc R U . . .
N4 N 0.3376(3) 0.1407(2) 0.29890(15) 0.0345(7) Uani 1 1 d . . . . .
C25 C 0.2671(4) 0.1117(3) 0.2729(2) 0.0399(9) Uani 1 1 d . . . . .
H25A H 0.2313 0.0766 0.3003 0.048 Uiso 1 1 calc R U . . .
H25B H 0.3105 0.0641 0.2443 0.048 Uiso 1 1 calc R U . . .
C26 C 0.1833(4) 0.2046(3) 0.24799(19) 0.0391(9) Uani 1 1 d . . . . .
H26A H 0.2165 0.2296 0.2144 0.047 Uiso 1 1 calc R U . . .
H26B H 0.1271 0.1870 0.2387 0.047 Uiso 1 1 calc R U . . .
O9 O 0.1385(2) 0.28060(19) 0.28619(11) 0.0291(5) Uani 1 1 d . . . . .
C27 C 0.4068(4) 0.1782(3) 0.25764(19) 0.0399(9) Uani 1 1 d . . . . .
H27A H 0.3749 0.2000 0.2236 0.048 Uiso 1 1 calc R U . . .
H27B H 0.4779 0.1225 0.2497 0.048 Uiso 1 1 calc R U . . .
C28 C 0.4191(3) 0.2664(3) 0.2778(2) 0.0407(10) Uani 1 1 d . . . . .
H28A H 0.4699 0.2411 0.3046 0.049 Uiso 1 1 calc R U . . .
H28B H 0.4476 0.3021 0.2472 0.049 Uiso 1 1 calc R U . . .
O10 O 0.3190(2) 0.33366(19) 0.30205(11) 0.0288(5) Uani 1 1 d . . . . .
C29 C 0.4008(4) 0.0506(3) 0.3326(2) 0.0391(9) Uani 1 1 d . . . . .
H29A H 0.4445 -0.0054 0.3085 0.047 Uiso 1 1 calc R U . . .
H29B H 0.3505 0.0284 0.3582 0.047 Uiso 1 1 calc R U . . .
C30 C 0.4735(4) 0.0677(3) 0.3647(2) 0.0430(10) Uani 1 1 d . . . . .
H30A H 0.4315 0.1266 0.3872 0.052 Uiso 1 1 calc R U . . .
H30B H 0.5285 0.0835 0.3394 0.052 Uiso 1 1 calc R U . . .
C31 C 0.5275(5) -0.0243(4) 0.4011(2) 0.0523(12) Uani 1 1 d . . . . .
H31A H 0.5691 -0.0832 0.3786 0.063 Uiso 1 1 calc R U . . .
H31B H 0.4723 -0.0401 0.4263 0.063 Uiso 1 1 calc R U . . .
C32 C 0.6012(5) -0.0093(4) 0.4337(3) 0.0572(13) Uani 1 1 d . . . . .
H32A H 0.6334 -0.0706 0.4566 0.086 Uiso 1 1 calc R U . . .
H32B H 0.5603 0.0483 0.4565 0.086 Uiso 1 1 calc R U . . .
H32C H 0.6574 0.0043 0.4090 0.086 Uiso 1 1 calc R U . . .
O11 O 0.2275(2) 0.7709(2) 0.32203(12) 0.0312(6) Uani 1 1 d . . . . .
O12 O 0.3279(2) 0.6044(2) 0.33209(12) 0.0344(6) Uani 1 1 d . . . . .
C33 C 0.3106(3) 0.6952(3) 0.33609(16) 0.0312(8) Uani 1 1 d . . . . .
C34 C 0.3890(3) 0.7228(3) 0.35863(19) 0.0372(9) Uani 1 1 d . . . . .
C35 C 0.4785(4) 0.6292(4) 0.3789(2) 0.0506(12) Uani 1 1 d . . . . .
H35A H 0.4487 0.5942 0.4088 0.076 Uiso 1 1 calc R U . . .
H35B H 0.5290 0.6494 0.3918 0.076 Uiso 1 1 calc R U . . .
H35C H 0.5155 0.5835 0.3493 0.076 Uiso 1 1 calc R U . . .
C36 C 0.3289(5) 0.7947(6) 0.4042(3) 0.075(2) Uani 1 1 d . . . . .
H36A H 0.2993 0.7597 0.4340 0.112 Uiso 1 1 calc R U . . .
H36B H 0.2710 0.8540 0.3905 0.112 Uiso 1 1 calc R U . . .
H36C H 0.3780 0.8166 0.4172 0.112 Uiso 1 1 calc R U . . .
C37 C 0.4360(5) 0.7787(4) 0.3116(3) 0.0595(15) Uani 1 1 d . . . . .
H37A H 0.4747 0.7328 0.2823 0.089 Uiso 1 1 calc R U . . .
H37B H 0.4849 0.8005 0.3248 0.089 Uiso 1 1 calc R U . . .
H37C H 0.3780 0.8381 0.2980 0.089 Uiso 1 1 calc R U . . .
O13 O 0.0126(2) 0.3953(2) 0.20843(11) 0.0294(5) Uani 1 1 d . . . . .
O14 O 0.0062(2) 0.5330(2) 0.15479(11) 0.0307(5) Uani 1 1 d . . . . .
C38 C 0.0005(3) 0.4490(3) 0.16320(15) 0.0288(7) Uani 1 1 d . . . . .
C39 C -0.0211(4) 0.4013(3) 0.11848(17) 0.0371(9) Uani 1 1 d . . . . .
C40 C -0.1097(5) 0.3657(4) 0.1410(2) 0.0551(13) Uani 1 1 d . . . . .
H40A H -0.1759 0.4244 0.1511 0.083 Uiso 1 1 calc R U . . .
H40B H -0.0901 0.3199 0.1731 0.083 Uiso 1 1 calc R U . . .
H40C H -0.1200 0.3298 0.1135 0.083 Uiso 1 1 calc R U . . .
C41 C -0.0529(7) 0.4767(5) 0.0711(2) 0.072(2) Uani 1 1 d . . . . .
H41A H -0.1186 0.5346 0.0828 0.108 Uiso 1 1 calc R U . . .
H41B H -0.0648 0.4443 0.0424 0.108 Uiso 1 1 calc R U . . .
H41C H 0.0041 0.5000 0.0572 0.108 Uiso 1 1 calc R U . . .
C42 C 0.0821(5) 0.3083(5) 0.1027(3) 0.0655(16) Uani 1 1 d . . . . .
H42A H 0.1399 0.3303 0.0883 0.098 Uiso 1 1 calc R U . . .
H42B H 0.0711 0.2731 0.0749 0.098 Uiso 1 1 calc R U . . .
H42C H 0.1010 0.2622 0.1347 0.098 Uiso 1 1 calc R U . . .
O15 O -0.1755(2) 0.9008(2) 0.18919(12) 0.0346(6) Uani 1 1 d . . . . .
O16 O -0.1293(2) 0.7345(2) 0.18346(12) 0.0325(6) Uani 1 1 d . . . . .
C43 C -0.1950(3) 0.8257(3) 0.18078(17) 0.0329(8) Uani 1 1 d . . . . .
C44 C -0.3075(4) 0.8501(3) 0.1689(2) 0.0447(11) Uani 1 1 d . . . . .
C45 C -0.3435(5) 0.9442(5) 0.1306(3) 0.0593(15) Uani 1 1 d . . . . .
H45A H -0.4156 0.9593 0.1233 0.089 Uiso 1 1 calc R U . . .
H45B H -0.2945 0.9319 0.0965 0.089 Uiso 1 1 calc R U . . .
H45C H -0.3438 1.0018 0.1472 0.089 Uiso 1 1 calc R U . . .
C46 C -0.3799(5) 0.8749(7) 0.2230(3) 0.090(3) Uani 1 1 d . . . . .
H46A H -0.3582 0.8154 0.2484 0.135 Uiso 1 1 calc R U . . .
H46B H -0.4538 0.8937 0.2175 0.135 Uiso 1 1 calc R U . . .
H46C H -0.3743 0.9316 0.2377 0.135 Uiso 1 1 calc R U . . .
C47 C -0.3116(7) 0.7610(5) 0.1461(5) 0.130(5) Uani 1 1 d . . . . .
H47A H -0.2883 0.7018 0.1716 0.195 Uiso 1 1 calc R U . . .
H47B H -0.2644 0.7461 0.1115 0.195 Uiso 1 1 calc R U . . .
H47C H -0.3848 0.7771 0.1404 0.195 Uiso 1 1 calc R U . . .
O17 O 0.2697(2) 0.2966(2) 0.41267(11) 0.0333(6) Uani 1 1 d . . . . .
O18 O 0.2674(2) 0.4529(2) 0.39565(11) 0.0333(6) Uani 1 1 d . . . . .
C48 C 0.2813(3) 0.3735(3) 0.42516(16) 0.0315(8) Uani 1 1 d . . . . .
C49 C 0.3115(4) 0.3668(3) 0.48177(17) 0.0401(9) Uani 1 1 d . . . . .
C50 C 0.2220(7) 0.3511(6) 0.5227(2) 0.076(2) Uani 1 1 d . . . . .
H50A H 0.1549 0.4106 0.5205 0.114 Uiso 1 1 calc R U . . .
H50B H 0.2405 0.3418 0.5595 0.114 Uiso 1 1 calc R U . . .
H50C H 0.2137 0.2909 0.5142 0.114 Uiso 1 1 calc R U . . .
C51 C 0.4142(6) 0.2735(5) 0.4866(3) 0.075(2) Uani 1 1 d . . . . .
H51A H 0.4339 0.2678 0.5228 0.113 Uiso 1 1 calc R U . . .
H51B H 0.4711 0.2797 0.4592 0.113 Uiso 1 1 calc R U . . .
H51C H 0.4036 0.2129 0.4810 0.113 Uiso 1 1 calc R U . . .
C52 C 0.3169(7) 0.4635(5) 0.4934(2) 0.072(2) Uani 1 1 d . . . . .
H52A H 0.2484 0.5203 0.4896 0.108 Uiso 1 1 calc R U . . .
H52B H 0.3734 0.4749 0.4678 0.108 Uiso 1 1 calc R U . . .
H52C H 0.3326 0.4584 0.5305 0.108 Uiso 1 1 calc R U . . .
O19 O 0.1823(2) 0.5862(2) 0.13153(11) 0.0335(6) Uani 1 1 d . . . . .
O20 O 0.2667(3) 0.4185(2) 0.14668(13) 0.0447(7) Uani 1 1 d . . . . .
C53 C 0.2497(4) 0.4979(3) 0.11743(17) 0.0367(9) Uani 1 1 d . . . . .
C54 C 0.3121(4) 0.4911(4) 0.0600(2) 0.0466(10) Uiso 1 1 d D . . . .
C55A C 0.3318(11) 0.5830(8) 0.0392(6) 0.070(3) Uiso 0.5 1 d D . P A 1
H55A H 0.2636 0.6416 0.0384 0.105 Uiso 0.5 1 calc R U P A 1
H55B H 0.3715 0.5729 0.0025 0.105 Uiso 0.5 1 calc R U P A 1
H55C H 0.3735 0.5952 0.0630 0.105 Uiso 0.5 1 calc R U P A 1
C56A C 0.4219(9) 0.3959(8) 0.0619(5) 0.065(3) Uiso 0.5 1 d D . P A 1
H56A H 0.4098 0.3336 0.0639 0.097 Uiso 0.5 1 calc R U P A 1
H56B H 0.4528 0.3972 0.0937 0.097 Uiso 0.5 1 calc R U P A 1
H56C H 0.4712 0.3980 0.0290 0.097 Uiso 0.5 1 calc R U P A 1
C57A C 0.2509(10) 0.4638(10) 0.0241(6) 0.074(4) Uiso 0.5 1 d D . P A 1
H57A H 0.1821 0.5207 0.0211 0.111 Uiso 0.5 1 calc R U P A 1
H57B H 0.2390 0.4037 0.0403 0.111 Uiso 0.5 1 calc R U P A 1
H57C H 0.2924 0.4495 -0.0120 0.111 Uiso 0.5 1 calc R U P A 1
C55B C 0.3704(9) 0.5639(8) 0.0559(5) 0.051(2) Uiso 0.5 1 d D . P A 2
H55D H 0.3182 0.6343 0.0543 0.077 Uiso 0.5 1 calc R U P A 2
H55E H 0.4230 0.5515 0.0232 0.077 Uiso 0.5 1 calc R U P A 2
H55F H 0.4065 0.5515 0.0878 0.077 Uiso 0.5 1 calc R U P A 2
C56B C 0.3862(12) 0.3879(8) 0.0444(7) 0.083(4) Uiso 0.5 1 d D . P A 2
H56D H 0.3550 0.3639 0.0200 0.124 Uiso 0.5 1 calc R U P A 2
H56E H 0.3988 0.3421 0.0770 0.124 Uiso 0.5 1 calc R U P A 2
H56F H 0.4539 0.3891 0.0260 0.124 Uiso 0.5 1 calc R U P A 2
C57B C 0.2279(13) 0.5420(12) 0.0196(7) 0.106(6) Uiso 0.5 1 d D . P A 2
H57D H 0.1704 0.6029 0.0349 0.159 Uiso 0.5 1 calc R U P A 2
H57E H 0.1983 0.4941 0.0136 0.159 Uiso 0.5 1 calc R U P A 2
H57F H 0.2626 0.5606 -0.0150 0.159 Uiso 0.5 1 calc R U P A 2
O21 O 0.3885(2) 0.4840(2) 0.24203(12) 0.0331(6) Uani 1 1 d . . . . .
O22 O 0.3685(2) 0.6292(2) 0.19373(14) 0.0440(8) Uani 1 1 d . . . . .
C58 C 0.4251(3) 0.5414(3) 0.21018(17) 0.0340(8) Uani 1 1 d . . . . .
C59 C 0.5465(3) 0.4984(3) 0.19219(19) 0.0402(9) Uani 1 1 d . . . . .
C60 C 0.5747(5) 0.5638(6) 0.1447(3) 0.094(3) Uani 1 1 d . . . . .
H60A H 0.6520 0.5358 0.1338 0.140 Uiso 1 1 calc R U . . .
H60B H 0.5507 0.6332 0.1558 0.140 Uiso 1 1 calc R U . . .
H60C H 0.5393 0.5645 0.1142 0.140 Uiso 1 1 calc R U . . .
C61 C 0.5878(6) 0.3891(6) 0.1776(4) 0.096(3) Uani 1 1 d . . . . .
H61A H 0.5687 0.3488 0.2087 0.143 Uiso 1 1 calc R U . . .
H61B H 0.6655 0.3621 0.1682 0.143 Uiso 1 1 calc R U . . .
H61C H 0.5558 0.3856 0.1466 0.143 Uiso 1 1 calc R U . . .
C62 C 0.5980(5) 0.4983(8) 0.2398(3) 0.092(3) Uani 1 1 d . . . . .
H62A H 0.5790 0.4565 0.2700 0.139 Uiso 1 1 calc R U . . .
H62B H 0.5731 0.5678 0.2507 0.139 Uiso 1 1 calc R U . . .
H62C H 0.6756 0.4704 0.2297 0.139 Uiso 1 1 calc R U . . .
N11 N -0.1440(3) 1.0294(3) 0.24874(16) 0.0371(8) Uani 1 1 d . . . . .
N12 N -0.2365(3) 1.0749(3) 0.24439(18) 0.0438(9) Uani 1 1 d . . . . .
N13 N -0.3249(4) 1.1216(4) 0.2405(3) 0.0788(18) Uani 1 1 d . . . . .
N21 N 0.1669(3) 0.1827(3) 0.39304(15) 0.0375(8) Uani 1 1 d . . . . .
N22 N 0.1828(3) 0.1519(3) 0.43832(16) 0.0405(8) Uani 1 1 d . . . . .
N23 N 0.1964(5) 0.1201(5) 0.4821(2) 0.0696(15) Uani 1 1 d . . . . .
N71 N 0.3703(7) 0.9518(9) 0.1510(4) 0.126(3) Uani 1 1 d D . . . .
C71 C 0.3891(6) 0.8853(8) 0.1227(3) 0.089(3) Uani 1 1 d D . . . .
C72 C 0.4067(7) 0.8051(7) 0.0877(4) 0.102(3) Uani 1 1 d D . . . .
H72A H 0.4072 0.7445 0.1100 0.153 Uiso 1 1 calc R U . . .
H72B H 0.4752 0.7888 0.0643 0.153 Uiso 1 1 calc R U . . .
H72C H 0.3493 0.8281 0.0652 0.153 Uiso 1 1 calc R U . . .
N72 N 0.1326(14) 0.0927(8) 0.0080(4) 0.232(10) Uani 1 1 d D . . . .
C73 C 0.0866(10) 0.1645(8) -0.0188(3) 0.118(5) Uani 1 1 d D . . . .
C74 C 0.0337(12) 0.2571(10) -0.0507(4) 0.145(5) Uani 1 1 d D . . . .
H74A H -0.0123 0.3111 -0.0264 0.217 Uiso 1 1 calc R U . . .
H74B H -0.0095 0.2452 -0.0737 0.217 Uiso 1 1 calc R U . . .
H74C H 0.0874 0.2774 -0.0735 0.217 Uiso 1 1 calc R U . . .
N73A N 0.546(2) 0.882(2) -0.0119(11) 0.208(11) Uiso 0.59 1 d D . P B 1
C75A C 0.593(3) 0.867(3) -0.0580(11) 0.212(15) Uiso 0.59 1 d D . P B 1
C76A C 0.608(2) 0.8302(18) -0.1132(9) 0.145(8) Uiso 0.59 1 d D . P B 1
N73B N 0.677(3) 0.800(3) -0.0008(16) 0.207(15) Uiso 0.41 1 d D . P C 2
C75B C 0.653(5) 0.875(4) -0.033(2) 0.25(3) Uiso 0.41 1 d D . P C 2
C76B C 0.678(5) 0.927(4) -0.084(2) 0.28(3) Uiso 0.41 1 d D . P C 2

loop_
_atom_site_aniso_label
_atom_site_aniso_U_11
_atom_site_aniso_U_22
_atom_site_aniso_U_33
_atom_site_aniso_U_23
_atom_site_aniso_U_13
_atom_site_aniso_U_12
Dy1 0.02479(9) 0.02197(8) 0.02630(9) -0.00114(6) -0.00340(6) -0.01007(6)
Dy2 0.02507(9) 0.02165(8) 0.02872(9) -0.00062(6) -0.00502(6) -0.00996(6)
Fe1 0.0262(3) 0.0227(2) 0.0283(2) -0.00181(18) -0.0042(2) -0.01090(19)
Fe2 0.0265(3) 0.0221(2) 0.0322(3) -0.00103(19) -0.0054(2) -0.00962(19)
Fe3 0.0242(2) 0.0227(2) 0.0272(2) -0.00117(18) -0.00389(19) -0.01039(19)
Fe4 0.0273(3) 0.0229(2) 0.0310(3) 0.00118(19) -0.0058(2) -0.0113(2)
O1 0.0241(12) 0.0254(12) 0.0294(12) -0.0024(9) -0.0014(10) -0.0103(10)
O2 0.0288(13) 0.0251(12) 0.0275(12) -0.0019(9) -0.0014(10) -0.0138(10)
N1 0.0328(17) 0.0266(15) 0.0283(15) -0.0026(11) -0.0032(13) -0.0138(13)
C1 0.0294(19) 0.0349(19) 0.0362(19) -0.0059(15) 0.0003(15) -0.0143(16)
C2 0.0311(19) 0.0344(19) 0.0310(18) -0.0068(14) 0.0001(15) -0.0167(16)
O3 0.0229(12) 0.0252(12) 0.0316(13) -0.0001(10) -0.0042(10) -0.0105(10)
C3 0.045(2) 0.0299(18) 0.0287(18) -0.0037(14) -0.0029(16) -0.0141(17)
C4 0.040(2) 0.0278(18) 0.0310(18) -0.0010(14) 0.0002(16) -0.0130(16)
O4 0.0307(13) 0.0247(12) 0.0271(12) -0.0024(9) -0.0023(10) -0.0110(10)
C5 0.0313(19) 0.0255(17) 0.0372(19) -0.0064(14) -0.0017(15) -0.0111(15)
C6 0.040(2) 0.0309(19) 0.0347(19) -0.0070(15) -0.0020(17) -0.0150(17)
C7 0.052(3) 0.0303(19) 0.038(2) -0.0054(16) -0.0087(19) -0.0169(18)
C8 0.074(4) 0.029(2) 0.037(2) -0.0072(16) -0.010(2) -0.013(2)
N2 0.0348(18) 0.0260(15) 0.0382(17) 0.0030(13) -0.0059(14) -0.0133(13)
C9 0.041(2) 0.033(2) 0.049(2) 0.0048(17) -0.0118(19) -0.0223(18)
C10 0.034(2) 0.034(2) 0.050(2) 0.0064(17) -0.0103(18) -0.0230(17)
O5 0.0278(13) 0.0262(12) 0.0359(14) 0.0016(10) -0.0062(11) -0.0136(10)
C11 0.042(2) 0.033(2) 0.040(2) 0.0014(16) 0.0033(18) -0.0188(18)
C12 0.037(2) 0.035(2) 0.043(2) -0.0001(17) 0.0055(18) -0.0151(17)
O6 0.0292(13) 0.0260(12) 0.0304(13) 0.0009(10) -0.0005(10) -0.0106(10)
C13 0.047(2) 0.0245(18) 0.044(2) 0.0039(16) -0.0111(19) -0.0167(17)
C14 0.058(3) 0.033(2) 0.059(3) 0.006(2) -0.025(2) -0.018(2)
C15 0.068(4) 0.037(2) 0.079(4) 0.007(2) -0.035(3) -0.015(2)
C16 0.078(4) 0.053(3) 0.086(4) 0.016(3) -0.046(4) -0.023(3)
N3 0.0261(15) 0.0245(14) 0.0341(16) -0.0018(12) -0.0043(12) -0.0121(12)
C17 0.0291(18) 0.0352(19) 0.0289(17) 0.0000(14) -0.0023(14) -0.0141(15)
C18 0.0308(19) 0.037(2) 0.0282(17) -0.0056(14) -0.0005(15) -0.0140(16)
O7 0.0248(12) 0.0256(12) 0.0278(12) -0.0016(9) -0.0037(10) -0.0105(10)
C19 0.0261(18) 0.0257(17) 0.039(2) -0.0018(14) 0.0003(15) -0.0091(14)
C20 0.0243(17) 0.0245(16) 0.040(2) -0.0004(14) -0.0072(15) -0.0085(14)
O8 0.0263(13) 0.0241(12) 0.0304(12) -0.0013(9) -0.0019(10) -0.0115(10)
C21 0.0325(19) 0.0309(18) 0.0345(19) 0.0000(14) -0.0046(15) -0.0166(15)
C22 0.036(2) 0.038(2) 0.039(2) 0.0012(16) -0.0049(17) -0.0230(17)
C23 0.055(3) 0.050(3) 0.054(3) 0.005(2) -0.010(2) -0.038(2)
C24 0.070(4) 0.082(4) 0.068(4) 0.013(3) -0.015(3) -0.060(4)
N4 0.0333(17) 0.0253(15) 0.0455(19) -0.0005(13) -0.0084(15) -0.0116(13)
C25 0.041(2) 0.0269(18) 0.052(2) -0.0089(17) -0.0145(19) -0.0084(17)
C26 0.043(2) 0.0275(19) 0.046(2) -0.0110(16) -0.0155(19) -0.0065(17)
O9 0.0310(14) 0.0232(12) 0.0335(13) -0.0027(10) -0.0078(11) -0.0095(10)
C27 0.038(2) 0.0286(19) 0.049(2) -0.0045(17) 0.0019(19) -0.0109(17)
C28 0.029(2) 0.0302(19) 0.058(3) -0.0017(18) 0.0011(19) -0.0096(16)
O10 0.0277(13) 0.0240(12) 0.0343(13) -0.0013(10) -0.0026(11) -0.0108(10)
C29 0.035(2) 0.0229(17) 0.059(3) 0.0006(17) -0.0137(19) -0.0092(16)
C30 0.037(2) 0.0284(19) 0.063(3) 0.0039(18) -0.016(2) -0.0104(17)
C31 0.050(3) 0.043(3) 0.064(3) 0.011(2) -0.023(2) -0.017(2)
C32 0.044(3) 0.051(3) 0.069(3) 0.005(3) -0.020(3) -0.010(2)
O11 0.0306(14) 0.0272(13) 0.0404(14) -0.0022(11) -0.0096(11) -0.0144(11)
O12 0.0343(15) 0.0297(13) 0.0427(15) -0.0019(11) -0.0085(12) -0.0151(12)
C33 0.0307(19) 0.0302(18) 0.0341(19) -0.0018(14) -0.0052(15) -0.0133(15)
C34 0.031(2) 0.037(2) 0.047(2) -0.0094(17) -0.0065(17) -0.0147(17)
C35 0.048(3) 0.050(3) 0.063(3) 0.002(2) -0.026(2) -0.023(2)
C36 0.050(3) 0.102(5) 0.077(4) -0.051(4) -0.014(3) -0.021(3)
C37 0.050(3) 0.050(3) 0.090(4) 0.011(3) -0.017(3) -0.032(2)
O13 0.0355(14) 0.0271(12) 0.0296(13) -0.0028(10) -0.0071(11) -0.0153(11)
O14 0.0347(14) 0.0309(13) 0.0297(13) -0.0018(10) -0.0060(11) -0.0158(11)
C38 0.0284(18) 0.0291(17) 0.0289(17) -0.0027(13) -0.0025(14) -0.0118(14)
C39 0.046(2) 0.037(2) 0.0333(19) -0.0038(16) -0.0089(17) -0.0201(18)
C40 0.059(3) 0.058(3) 0.066(3) -0.003(3) -0.022(3) -0.036(3)
C41 0.130(6) 0.066(4) 0.048(3) 0.014(3) -0.044(4) -0.058(4)
C42 0.064(4) 0.067(4) 0.063(3) -0.035(3) -0.002(3) -0.017(3)
O15 0.0323(14) 0.0247(13) 0.0462(16) -0.0022(11) -0.0106(12) -0.0087(11)
O16 0.0284(14) 0.0259(13) 0.0424(15) 0.0001(11) -0.0101(11) -0.0086(11)
C43 0.033(2) 0.0280(18) 0.040(2) 0.0007(15) -0.0082(16) -0.0143(15)
C44 0.036(2) 0.031(2) 0.070(3) 0.003(2) -0.021(2) -0.0131(17)
C45 0.044(3) 0.061(3) 0.075(4) 0.020(3) -0.032(3) -0.021(2)
C46 0.031(3) 0.130(7) 0.093(5) 0.040(5) -0.009(3) -0.029(4)
C47 0.081(5) 0.048(4) 0.284(14) -0.042(6) -0.112(8) -0.005(3)
O17 0.0408(16) 0.0304(13) 0.0332(14) 0.0030(11) -0.0110(12) -0.0178(12)
O18 0.0410(16) 0.0285(13) 0.0328(13) 0.0016(10) -0.0089(12) -0.0159(12)
C48 0.033(2) 0.0294(18) 0.0311(18) -0.0022(14) -0.0053(15) -0.0115(15)
C49 0.049(3) 0.040(2) 0.032(2) -0.0010(16) -0.0127(18) -0.0168(19)
C50 0.098(5) 0.105(5) 0.038(3) -0.017(3) 0.012(3) -0.060(5)
C51 0.068(4) 0.075(4) 0.063(4) -0.013(3) -0.034(3) 0.002(3)
C52 0.126(6) 0.064(4) 0.052(3) 0.008(3) -0.038(4) -0.056(4)
O19 0.0313(14) 0.0351(14) 0.0305(13) -0.0038(11) 0.0034(11) -0.0124(12)
O20 0.0451(18) 0.0331(15) 0.0448(17) -0.0067(13) 0.0051(14) -0.0081(13)
C53 0.037(2) 0.038(2) 0.037(2) -0.0085(16) -0.0004(17) -0.0163(17)
O21 0.0279(14) 0.0294(13) 0.0396(15) 0.0004(11) 0.0011(11) -0.0120(11)
O22 0.0301(15) 0.0396(16) 0.0533(19) 0.0127(14) -0.0008(13) -0.0114(13)
C58 0.033(2) 0.0308(19) 0.038(2) -0.0001(15) -0.0036(16) -0.0131(16)
C59 0.027(2) 0.041(2) 0.049(2) -0.0014(18) 0.0018(17) -0.0128(17)
C60 0.042(3) 0.103(6) 0.107(6) 0.051(5) 0.007(3) -0.022(3)
C61 0.053(4) 0.071(4) 0.157(8) -0.056(5) 0.043(5) -0.028(3)
C62 0.042(3) 0.155(8) 0.075(4) -0.032(5) -0.008(3) -0.028(4)
N11 0.0336(18) 0.0257(16) 0.047(2) -0.0088(14) -0.0049(15) -0.0060(14)
N12 0.034(2) 0.0332(18) 0.062(2) -0.0143(16) -0.0028(17) -0.0089(15)
N13 0.039(3) 0.063(3) 0.129(5) -0.041(3) -0.016(3) -0.004(2)
N21 0.043(2) 0.0338(17) 0.0416(19) 0.0083(14) -0.0099(16) -0.0224(16)
N22 0.040(2) 0.0415(19) 0.043(2) 0.0079(16) -0.0040(16) -0.0225(16)
N23 0.080(4) 0.092(4) 0.051(3) 0.026(3) -0.017(3) -0.054(3)
N71 0.087(5) 0.196(10) 0.123(7) -0.053(7) 0.012(5) -0.084(6)
C71 0.050(4) 0.138(8) 0.079(5) -0.012(5) -0.006(3) -0.037(5)
C72 0.075(5) 0.087(6) 0.146(9) -0.019(6) -0.032(5) -0.024(4)
N72 0.43(3) 0.089(7) 0.117(8) -0.024(6) 0.106(12) -0.097(11)
C73 0.191(11) 0.128(8) 0.072(5) -0.060(5) 0.062(6) -0.119(9)
C74 0.193(14) 0.157(11) 0.065(5) -0.010(6) -0.026(7) -0.046(10)

loop_
_atom_type_symbol
_atom_type_description
_atom_type_scat_dispersion_real
_atom_type_scat_dispersion_imag
_atom_type_scat_source
C C 0.0033 0.0016 'International Tables Vol C Tables 4.2.6.8 and 6.1.1.4'
H H 0.0000 0.0000 'International Tables Vol C Tables 4.2.6.8 and 6.1.1.4'
N N 0.0061 0.0033 'International Tables Vol C Tables 4.2.6.8 and 6.1.1.4'
O O 0.0106 0.0060 'International Tables Vol C Tables 4.2.6.8 and 6.1.1.4'
Fe Fe 0.3463 0.8444 'International Tables Vol C Tables 4.2.6.8 and 6.1.1.4'
Dy Dy -0.1892 4.4098 'International Tables Vol C Tables 4.2.6.8 and 6.1.1.4'

loop_
_geom_angle_atom_site_label_1
_geom_angle_atom_site_label_2
_geom_angle_atom_site_label_3
_geom_angle
O19 Dy1 O6 79.36(10)
O19 Dy1 O8 137.72(10)
O6 Dy1 O8 142.42(9)
O19 Dy1 O16 119.92(10)
O6 Dy1 O16 74.98(10)
O8 Dy1 O16 78.64(9)
O19 Dy1 O1 84.08(10)
O6 Dy1 O1 80.78(9)
O8 Dy1 O1 104.77(9)
O16 Dy1 O1 141.00(9)
O19 Dy1 O14 74.05(10)
O6 Dy1 O14 120.35(9)
O8 Dy1 O14 76.13(9)
O16 Dy1 O14 74.06(10)
O1 Dy1 O14 144.91(9)
O19 Dy1 O2 79.28(9)
O6 Dy1 O2 144.61(9)
O8 Dy1 O2 66.43(9)
O16 Dy1 O2 140.41(9)
O1 Dy1 O2 69.23(9)
O14 Dy1 O2 79.81(9)
O19 Dy1 O3 139.82(9)
O6 Dy1 O3 68.45(9)
O8 Dy1 O3 79.19(8)
O16 Dy1 O3 74.84(9)
O1 Dy1 O3 67.97(8)
O14 Dy1 O3 143.36(9)
O2 Dy1 O3 114.15(8)
O21 Dy2 O10 78.64(10)
O21 Dy2 O4 136.92(9)
O10 Dy2 O4 144.44(9)
O21 Dy2 O18 119.06(11)
O10 Dy2 O18 77.38(10)
O4 Dy2 O18 82.42(9)
O21 Dy2 O2 89.56(10)
O10 Dy2 O2 77.74(9)
O4 Dy2 O2 98.49(9)
O18 Dy2 O2 136.80(9)
O21 Dy2 O12 74.41(11)
O10 Dy2 O12 124.22(10)
O4 Dy2 O12 76.77(10)
O18 Dy2 O12 74.78(10)
O2 Dy2 O12 147.83(9)
O21 Dy2 O1 78.12(9)
O10 Dy2 O1 139.19(9)
O4 Dy2 O1 65.93(9)
O18 Dy2 O1 143.43(9)
O2 Dy2 O1 69.03(9)
O12 Dy2 O1 80.31(9)
O21 Dy2 O7 140.35(9)
O10 Dy2 O7 66.53(9)
O4 Dy2 O7 79.59(8)
O18 Dy2 O7 72.15(9)
O2 Dy2 O7 65.69(8)
O12 Dy2 O7 141.37(9)
O1 Dy2 O7 116.71(8)
O1 Fe1 O5 101.37(11)
O1 Fe1 O11 101.63(12)
O5 Fe1 O11 93.19(11)
O1 Fe1 O4 82.19(11)
O5 Fe1 O4 167.79(12)
O11 Fe1 O4 97.54(11)
O1 Fe1 O3 86.38(11)
O5 Fe1 O3 76.58(11)
O11 Fe1 O3 168.18(11)
O4 Fe1 O3 92.11(11)
O1 Fe1 N1 158.53(12)
O5 Fe1 N1 93.39(12)
O11 Fe1 N1 92.93(12)
O4 Fe1 N1 80.31(11)
O3 Fe1 N1 81.95(11)
O6 Fe2 O15 89.32(12)
O6 Fe2 N11 167.59(14)
O15 Fe2 N11 86.45(14)
O6 Fe2 O5 93.69(12)
O15 Fe2 O5 166.81(12)
N11 Fe2 O5 93.07(14)
O6 Fe2 O3 85.85(10)
O15 Fe2 O3 91.37(11)
N11 Fe2 O3 105.90(13)
O5 Fe2 O3 76.08(10)
O6 Fe2 N2 81.49(12)
O15 Fe2 N2 113.47(13)
N11 Fe2 N2 89.50(14)
O5 Fe2 N2 79.69(12)
O3 Fe2 N2 151.79(12)
O2 Fe3 O13 100.28(11)
O2 Fe3 O9 103.17(11)
O13 Fe3 O9 88.74(11)
O2 Fe3 O8 82.36(11)
O13 Fe3 O8 94.38(11)
O9 Fe3 O8 173.09(11)
O2 Fe3 O7 86.47(11)
O13 Fe3 O7 164.51(11)
O9 Fe3 O7 76.10(10)
O8 Fe3 O7 100.36(11)
O2 Fe3 N3 156.37(11)
O13 Fe3 N3 96.39(12)
O9 Fe3 N3 93.78(11)
O8 Fe3 N3 79.77(11)
O7 Fe3 N3 81.71(11)
O10 Fe4 N21 164.02(14)
O10 Fe4 O9 98.69(11)
N21 Fe4 O9 91.53(13)
O10 Fe4 O17 88.58(12)
N21 Fe4 O17 84.94(14)
O9 Fe4 O17 163.25(12)
O10 Fe4 O7 86.51(11)
N21 Fe4 O7 108.05(13)
O9 Fe4 O7 75.34(10)
O17 Fe4 O7 90.17(11)
O10 Fe4 N4 81.00(12)
N21 Fe4 N4 88.85(15)
O9 Fe4 N4 79.69(12)
O17 Fe4 N4 116.52(13)
O7 Fe4 N4 149.98(12)
Fe1 O1 Dy1 108.19(11)
Fe1 O1 Dy2 100.58(11)
Dy1 O1 Dy2 107.28(10)
Fe1 O1 H1 110(3)
Dy1 O1 H1 123(3)
Dy2 O1 H1 105(3)
Fe3 O2 Dy2 111.38(11)
Fe3 O2 Dy1 101.75(11)
Dy2 O2 Dy1 108.77(10)
Fe3 O2 H2 111(3)
Dy2 O2 H2 120(3)
Dy1 O2 H2 102(3)
C3 N1 C5 110.5(3)
C3 N1 C1 114.0(3)
C5 N1 C1 111.0(3)
C3 N1 Fe1 102.6(2)
C5 N1 Fe1 110.9(2)
C1 N1 Fe1 107.6(2)
N1 C1 C2 112.8(3)
N1 C1 H1A 109.0
C2 C1 H1A 109.0
N1 C1 H1B 109.0
C2 C1 H1B 109.0
H1A C1 H1B 107.8
O3 C2 C1 110.7(3)
O3 C2 H2A 109.5
C1 C2 H2A 109.5
O3 C2 H2B 109.5
C1 C2 H2B 109.5
H2A C2 H2B 108.1
C2 O3 Fe2 122.3(2)
C2 O3 Fe1 108.8(2)
Fe2 O3 Fe1 100.23(11)
C2 O3 Dy1 126.3(2)
Fe2 O3 Dy1 96.59(10)
Fe1 O3 Dy1 97.31(10)
N1 C3 C4 110.0(3)
N1 C3 H3A 109.7
C4 C3 H3A 109.7
N1 C3 H3B 109.7
C4 C3 H3B 109.7
H3A C3 H3B 108.2
O4 C4 C3 110.4(3)
O4 C4 H4A 109.6
C3 C4 H4A 109.6
O4 C4 H4B 109.6
C3 C4 H4B 109.6
H4A C4 H4B 108.1
C4 O4 Fe1 117.2(2)
C4 O4 Dy2 135.4(2)
Fe1 O4 Dy2 102.63(11)
N1 C5 C6 115.9(3)
N1 C5 H5A 108.3
C6 C5 H5A 108.3
N1 C5 H5B 108.3
C6 C5 H5B 108.3
H5A C5 H5B 107.4
C5 C6 C7 110.4(3)
C5 C6 H6A 109.6
C7 C6 H6A 109.6
C5 C6 H6B 109.6
C7 C6 H6B 109.6
H6A C6 H6B 108.1
C8 C7 C6 112.2(4)
C8 C7 H7A 109.2
C6 C7 H7A 109.2
C8 C7 H7B 109.2
C6 C7 H7B 109.2
H7A C7 H7B 107.9
C7 C8 H8A 109.5
C7 C8 H8B 109.5
H8A C8 H8B 109.5
C7 C8 H8C 109.5
H8A C8 H8C 109.5
H8B C8 H8C 109.5
C9 N2 C13 107.3(3)
C9 N2 C11 112.5(4)
C13 N2 C11 110.7(3)
C9 N2 Fe2 103.6(2)
C13 N2 Fe2 116.2(3)
C11 N2 Fe2 106.5(2)
N2 C9 C10 112.0(3)
N2 C9 H9A 109.2
C10 C9 H9A 109.2
N2 C9 H9B 109.2
C10 C9 H9B 109.2
H9A C9 H9B 107.9
O5 C10 C9 107.3(3)
O5 C10 H10A 110.3
C9 C10 H10A 110.3
O5 C10 H10B 110.3
C9 C10 H10B 110.3
H10A C10 H10B 108.5
C10 O5 Fe1 130.3(2)
C10 O5 Fe2 119.5(2)
Fe1 O5 Fe2 106.13(12)
N2 C11 C12 111.4(3)
N2 C11 H11A 109.4
C12 C11 H11A 109.4
N2 C11 H11B 109.4
C12 C11 H11B 109.4
H11A C11 H11B 108.0
O6 C12 C11 109.1(3)
O6 C12 H12A 109.9
C11 C12 H12A 109.9
O6 C12 H12B 109.9
C11 C12 H12B 109.9
H12A C12 H12B 108.3
C12 O6 Fe2 112.7(2)
C12 O6 Dy1 124.9(2)
Fe2 O6 Dy1 106.96(11)
N2 C13 C14 116.2(3)
N2 C13 H13A 108.2
C14 C13 H13A 108.2
N2 C13 H13B 108.2
C14 C13 H13B 108.2
H13A C13 H13B 107.4
C15 C14 C13 112.0(4)
C15 C14 H14A 109.2
C13 C14 H14A 109.2
C15 C14 H14B 109.2
C13 C14 H14B 109.2
H14A C14 H14B 107.9
C16 C15 C14 114.6(5)
C16 C15 H15A 108.6
C14 C15 H15A 108.6
C16 C15 H15B 108.6
C14 C15 H15B 108.6
H15A C15 H15B 107.6
C15 C16 H16A 109.5
C15 C16 H16B 109.5
H16A C16 H16B 109.5
C15 C16 H16C 109.5
H16A C16 H16C 109.5
H16B C16 H16C 109.5
C17 N3 C21 111.9(3)
C17 N3 C19 112.0(3)
C21 N3 C19 112.1(3)
C17 N3 Fe3 104.5(2)
C21 N3 Fe3 109.5(2)
C19 N3 Fe3 106.4(2)
N3 C17 C18 109.7(3)
N3 C17 H17A 109.7
C18 C17 H17A 109.7
N3 C17 H17B 109.7
C18 C17 H17B 109.7
H17A C17 H17B 108.2
O7 C18 C17 110.4(3)
O7 C18 H18A 109.6
C17 C18 H18A 109.6
O7 C18 H18B 109.6
C17 C18 H18B 109.6
H18A C18 H18B 108.1
C18 O7 Fe4 116.2(2)
C18 O7 Fe3 111.4(2)
Fe4 O7 Fe3 100.34(11)
C18 O7 Dy2 133.1(2)
Fe4 O7 Dy2 93.96(9)
Fe3 O7 Dy2 96.07(9)
N3 C19 C20 109.5(3)
N3 C19 H19A 109.8
C20 C19 H19A 109.8
N3 C19 H19B 109.8
C20 C19 H19B 109.8
H19A C19 H19B 108.2
O8 C20 C19 108.1(3)
O8 C20 H20A 110.1
C19 C20 H20A 110.1
O8 C20 H20B 110.1
C19 C20 H20B 110.1
H20A C20 H20B 108.4
C20 O8 Fe3 111.6(2)
C20 O8 Dy1 130.8(2)
Fe3 O8 Dy1 102.74(11)
N3 C21 C22 116.5(3)
N3 C21 H21A 108.2
C22 C21 H21A 108.2
N3 C21 H21B 108.2
C22 C21 H21B 108.2
H21A C21 H21B 107.3
C21 C22 C23 111.6(4)
C21 C22 H22A 109.3
C23 C22 H22A 109.3
C21 C22 H22B 109.3
C23 C22 H22B 109.3
H22A C22 H22B 108.0
C24 C23 C22 111.6(5)
C24 C23 H23A 109.3
C22 C23 H23A 109.3
C24 C23 H23B 109.3
C22 C23 H23B 109.3
H23A C23 H23B 108.0
C23 C24 H24A 109.5
C23 C24 H24B 109.5
H24A C24 H24B 109.5
C23 C24 H24C 109.5
H24A C24 H24C 109.5
H24B C24 H24C 109.5
C25 N4 C27 111.3(4)
C25 N4 C29 107.7(3)
C27 N4 C29 112.5(3)
C25 N4 Fe4 103.5(3)
C27 N4 Fe4 105.9(2)
C29 N4 Fe4 115.5(3)
N4 C25 C26 110.9(3)
N4 C25 H25A 109.5
C26 C25 H25A 109.5
N4 C25 H25B 109.5
C26 C25 H25B 109.5
H25A C25 H25B 108.0
O9 C26 C25 108.4(3)
O9 C26 H26A 110.0
C25 C26 H26A 110.0
O9 C26 H26B 110.0
C25 C26 H26B 110.0
H26A C26 H26B 108.4
C26 O9 Fe3 128.0(2)
C26 O9 Fe4 118.2(2)
Fe3 O9 Fe4 104.73(12)
N4 C27 C28 110.9(4)
N4 C27 H27A 109.4
C28 C27 H27A 109.4
N4 C27 H27B 109.4
C28 C27 H27B 109.4
H27A C27 H27B 108.0
O10 C28 C27 109.1(4)
O10 C28 H28A 109.9
C27 C28 H28A 109.9
O10 C28 H28B 109.9
C27 C28 H28B 109.9
H28A C28 H28B 108.3
C28 O10 Fe4 117.2(2)
C28 O10 Dy2 131.9(2)
Fe4 O10 Dy2 110.82(12)
N4 C29 C30 115.3(3)
N4 C29 H29A 108.5
C30 C29 H29A 108.5
N4 C29 H29B 108.5
C30 C29 H29B 108.5
H29A C29 H29B 107.5
C29 C30 C31 111.8(4)
C29 C30 H30A 109.2
C31 C30 H30A 109.2
C29 C30 H30B 109.2
C31 C30 H30B 109.2
H30A C30 H30B 107.9
C30 C31 C32 112.9(4)
C30 C31 H31A 109.0
C32 C31 H31A 109.0
C30 C31 H31B 109.0
C32 C31 H31B 109.0
H31A C31 H31B 107.8
C31 C32 H32A 109.5
C31 C32 H32B 109.5
H32A C32 H32B 109.5
C31 C32 H32C 109.5
H32A C32 H32C 109.5
H32B C32 H32C 109.5
C33 O11 Fe1 125.7(2)
C33 O12 Dy2 139.1(3)
O12 C33 O11 124.0(4)
O12 C33 C34 120.6(4)
O11 C33 C34 115.4(3)
C35 C34 C33 111.6(4)
C35 C34 C36 110.6(5)
C33 C34 C36 109.0(4)
C35 C34 C37 109.6(4)
C33 C34 C37 106.7(4)
C36 C34 C37 109.1(5)
C34 C35 H35A 109.5
C34 C35 H35B 109.5
H35A C35 H35B 109.5
C34 C35 H35C 109.5
H35A C35 H35C 109.5
H35B C35 H35C 109.5
C34 C36 H36A 109.5
C34 C36 H36B 109.5
H36A C36 H36B 109.5
C34 C36 H36C 109.5
H36A C36 H36C 109.5
H36B C36 H36C 109.5
C34 C37 H37A 109.5
C34 C37 H37B 109.5
H37A C37 H37B 109.5
C34 C37 H37C 109.5
H37A C37 H37C 109.5
H37B C37 H37C 109.5
C38 O13 Fe3 126.3(2)
C38 O14 Dy1 138.1(2)
O14 C38 O13 124.7(4)
O14 C38 C39 120.5(3)
O13 C38 C39 114.7(3)
C41 C39 C40 110.1(5)
C41 C39 C38 110.6(4)
C40 C39 C38 108.9(4)
C41 C39 C42 112.0(5)
C40 C39 C42 108.8(4)
C38 C39 C42 106.4(4)
C39 C40 H40A 109.5
C39 C40 H40B 109.5
H40A C40 H40B 109.5
C39 C40 H40C 109.5
H40A C40 H40C 109.5
H40B C40 H40C 109.5
C39 C41 H41A 109.5
C39 C41 H41B 109.5
H41A C41 H41B 109.5
C39 C41 H41C 109.5
H41A C41 H41C 109.5
H41B C41 H41C 109.5
C39 C42 H42A 109.5
C39 C42 H42B 109.5
H42A C42 H42B 109.5
C39 C42 H42C 109.5
H42A C42 H42C 109.5
H42B C42 H42C 109.5
C43 O15 Fe2 129.6(3)
C43 O16 Dy1 138.2(3)
O16 C43 O15 124.2(4)
O16 C43 C44 119.2(4)
O15 C43 C44 116.5(4)
C47 C44 C46 110.7(7)
C47 C44 C45 111.2(6)
C46 C44 C45 108.0(5)
C47 C44 C43 110.8(4)
C46 C44 C43 105.9(4)
C45 C44 C43 110.1(4)
C44 C45 H45A 109.5
C44 C45 H45B 109.5
H45A C45 H45B 109.5
C44 C45 H45C 109.5
H45A C45 H45C 109.5
H45B C45 H45C 109.5
C44 C46 H46A 109.5
C44 C46 H46B 109.5
H46A C46 H46B 109.5
C44 C46 H46C 109.5
H46A C46 H46C 109.5
H46B C46 H46C 109.5
C44 C47 H47A 109.5
C44 C47 H47B 109.5
H47A C47 H47B 109.5
C44 C47 H47C 109.5
H47A C47 H47C 109.5
H47B C47 H47C 109.5
C48 O17 Fe4 129.5(3)
C48 O18 Dy2 137.3(3)
O18 C48 O17 125.2(4)
O18 C48 C49 119.0(4)
O17 C48 C49 115.8(3)
C52 C49 C51 113.7(5)
C52 C49 C48 111.3(4)
C51 C49 C48 108.6(4)
C52 C49 C50 108.2(5)
C51 C49 C50 108.0(5)
C48 C49 C50 106.7(4)
C49 C50 H50A 109.5
C49 C50 H50B 109.5
H50A C50 H50B 109.5
C49 C50 H50C 109.5
H50A C50 H50C 109.5
H50B C50 H50C 109.5
C49 C51 H51A 109.5
C49 C51 H51B 109.5
H51A C51 H51B 109.5
C49 C51 H51C 109.5
H51A C51 H51C 109.5
H51B C51 H51C 109.5
C49 C52 H52A 109.5
C49 C52 H52B 109.5
H52A C52 H52B 109.5
C49 C52 H52C 109.5
H52A C52 H52C 109.5
H52B C52 H52C 109.5
C53 O19 Dy1 133.7(3)
O20 C53 O19 124.6(4)
O20 C53 C54 118.6(4)
O19 C53 C54 116.8(4)
C55A C54 C57A 113.2(7)
C56B C54 C53 115.4(7)
C55A C54 C53 114.5(7)
C57A C54 C53 106.1(7)
C56B C54 C55B 112.1(7)
C53 C54 C55B 106.6(5)
C56B C54 C57B 110.8(8)
C53 C54 C57B 107.1(8)
C55B C54 C57B 104.1(7)
C55A C54 C56A 110.0(7)
C57A C54 C56A 105.8(7)
C53 C54 C56A 106.7(6)
C54 C55A H55A 109.5
C54 C55A H55B 109.5
H55A C55A H55B 109.5
C54 C55A H55C 109.5
H55A C55A H55C 109.5
H55B C55A H55C 109.5
C54 C56A H56A 109.5
C54 C56A H56B 109.5
H56A C56A H56B 109.5
C54 C56A H56C 109.5
H56A C56A H56C 109.5
H56B C56A H56C 109.5
C54 C57A H57A 109.5
C54 C57A H57B 109.5
H57A C57A H57B 109.5
C54 C57A H57C 109.5
H57A C57A H57C 109.5
H57B C57A H57C 109.5
C54 C55B H55D 109.5
C54 C55B H55E 109.5
H55D C55B H55E 109.5
C54 C55B H55F 109.5
H55D C55B H55F 109.5
H55E C55B H55F 109.5
C54 C56B H56D 109.5
C54 C56B H56E 109.5
H56D C56B H56E 109.5
C54 C56B H56F 109.5
H56D C56B H56F 109.5
H56E C56B H56F 109.5
C54 C57B H57D 109.5
C54 C57B H57E 109.5
H57D C57B H57E 109.5
C54 C57B H57F 109.5
H57D C57B H57F 109.5
H57E C57B H57F 109.5
C58 O21 Dy2 135.9(3)
O22 C58 O21 124.0(4)
O22 C58 C59 119.3(4)
O21 C58 C59 116.7(4)
C62 C59 C61 106.7(6)
C62 C59 C60 110.2(6)
C61 C59 C60 111.1(6)
C62 C59 C58 107.5(4)
C61 C59 C58 110.8(4)
C60 C59 C58 110.3(4)
C59 C60 H60A 109.5
C59 C60 H60B 109.5
H60A C60 H60B 109.5
C59 C60 H60C 109.5
H60A C60 H60C 109.5
H60B C60 H60C 109.5
C59 C61 H61A 109.5
C59 C61 H61B 109.5
H61A C61 H61B 109.5
C59 C61 H61C 109.5
H61A C61 H61C 109.5
H61B C61 H61C 109.5
C59 C62 H62A 109.5
C59 C62 H62B 109.5
H62A C62 H62B 109.5
C59 C62 H62C 109.5
H62A C62 H62C 109.5
H62B C62 H62C 109.5
N12 N11 Fe2 125.2(3)
N13 N12 N11 177.7(5)
N22 N21 Fe4 127.5(3)
N23 N22 N21 177.7(5)
N71 C71 C72 177.1(9)
C71 C72 H72A 109.5
C71 C72 H72B 109.5
H72A C72 H72B 109.5
C71 C72 H72C 109.5
H72A C72 H72C 109.5
H72B C72 H72C 109.5
N72 C73 C74 175.9(14)
C73 C74 H74A 109.5
C73 C74 H74B 109.5
H74A C74 H74B 109.5
C73 C74 H74C 109.5
H74A C74 H74C 109.5
H74B C74 H74C 109.5
N73A C75A C76A 152(4)
N73B C75B C76B 150(5)

loop_
_geom_bond_atom_site_label_1
_geom_bond_atom_site_label_2
_geom_bond_distance
Dy1 O19 2.287(3)
Dy1 O6 2.330(3)
Dy1 O8 2.333(2)
Dy1 O16 2.349(3)
Dy1 O1 2.375(3)
Dy1 O14 2.378(3)
Dy1 O2 2.404(3)
Dy1 O3 2.564(3)
Dy2 O21 2.271(3)
Dy2 O10 2.300(3)
Dy2 O4 2.328(3)
Dy2 O18 2.344(3)
Dy2 O2 2.358(3)
Dy2 O12 2.395(3)
Dy2 O1 2.432(3)
Dy2 O7 2.690(3)
Fe1 O1 1.946(3)
Fe1 O5 1.971(3)
Fe1 O11 1.973(3)
Fe1 O4 1.997(3)
Fe1 O3 2.091(3)
Fe1 N1 2.191(3)
Fe2 O6 1.984(3)
Fe2 O15 1.996(3)
Fe2 N11 2.010(3)
Fe2 O5 2.021(3)
Fe2 O3 2.067(3)
Fe2 N2 2.210(3)
Fe3 O2 1.947(3)
Fe3 O13 1.970(3)
Fe3 O9 1.989(3)
Fe3 O8 1.995(3)
Fe3 O7 2.069(3)
Fe3 N3 2.244(3)
Fe4 O10 1.951(3)
Fe4 N21 2.009(3)
Fe4 O9 2.024(3)
Fe4 O17 2.032(3)
Fe4 O7 2.069(3)
Fe4 N4 2.216(4)
O1 H1 0.87(3)
O2 H2 0.92(3)
N1 C3 1.489(5)
N1 C5 1.489(5)
N1 C1 1.493(5)
C1 C2 1.528(5)
C1 H1A 0.9900
C1 H1B 0.9900
C2 O3 1.437(4)
C2 H2A 0.9900
C2 H2B 0.9900
C3 C4 1.516(5)
C3 H3A 0.9900
C3 H3B 0.9900
C4 O4 1.411(5)
C4 H4A 0.9900
C4 H4B 0.9900
C5 C6 1.528(5)
C5 H5A 0.9900
C5 H5B 0.9900
C6 C7 1.531(6)
C6 H6A 0.9900
C6 H6B 0.9900
C7 C8 1.512(6)
C7 H7A 0.9900
C7 H7B 0.9900
C8 H8A 0.9800
C8 H8B 0.9800
C8 H8C 0.9800
N2 C9 1.491(6)
N2 C13 1.492(5)
N2 C11 1.500(5)
C9 C10 1.535(6)
C9 H9A 0.9900
C9 H9B 0.9900
C10 O5 1.417(4)
C10 H10A 0.9900
C10 H10B 0.9900
C11 C12 1.523(6)
C11 H11A 0.9900
C11 H11B 0.9900
C12 O6 1.423(5)
C12 H12A 0.9900
C12 H12B 0.9900
C13 C14 1.514(7)
C13 H13A 0.9900
C13 H13B 0.9900
C14 C15 1.510(7)
C14 H14A 0.9900
C14 H14B 0.9900
C15 C16 1.494(9)
C15 H15A 0.9900
C15 H15B 0.9900
C16 H16A 0.9800
C16 H16B 0.9800
C16 H16C 0.9800
N3 C17 1.482(5)
N3 C21 1.488(5)
N3 C19 1.498(5)
C17 C18 1.537(6)
C17 H17A 0.9900
C17 H17B 0.9900
C18 O7 1.429(4)
C18 H18A 0.9900
C18 H18B 0.9900
C19 C20 1.519(5)
C19 H19A 0.9900
C19 H19B 0.9900
C20 O8 1.409(5)
C20 H20A 0.9900
C20 H20B 0.9900
C21 C22 1.519(5)
C21 H21A 0.9900
C21 H21B 0.9900
C22 C23 1.531(6)
C22 H22A 0.9900
C22 H22B 0.9900
C23 C24 1.520(7)
C23 H23A 0.9900
C23 H23B 0.9900
C24 H24A 0.9800
C24 H24B 0.9800
C24 H24C 0.9800
N4 C25 1.487(6)
N4 C27 1.496(6)
N4 C29 1.497(5)
C25 C26 1.523(6)
C25 H25A 0.9900
C25 H25B 0.9900
C26 O9 1.417(5)
C26 H26A 0.9900
C26 H26B 0.9900
C27 C28 1.516(6)
C27 H27A 0.9900
C27 H27B 0.9900
C28 O10 1.410(5)
C28 H28A 0.9900
C28 H28B 0.9900
C29 C30 1.513(6)
C29 H29A 0.9900
C29 H29B 0.9900
C30 C31 1.515(6)
C30 H30A 0.9900
C30 H30B 0.9900
C31 C32 1.517(8)
C31 H31A 0.9900
C31 H31B 0.9900
C32 H32A 0.9800
C32 H32B 0.9800
C32 H32C 0.9800
O11 C33 1.292(5)
O12 C33 1.252(5)
C33 C34 1.521(6)
C34 C35 1.521(7)
C34 C36 1.527(7)
C34 C37 1.552(7)
C35 H35A 0.9800
C35 H35B 0.9800
C35 H35C 0.9800
C36 H36A 0.9800
C36 H36B 0.9800
C36 H36C 0.9800
C37 H37A 0.9800
C37 H37B 0.9800
C37 H37C 0.9800
O13 C38 1.291(5)
O14 C38 1.245(5)
C38 C39 1.523(5)
C39 C41 1.508(7)
C39 C40 1.521(7)
C39 C42 1.540(7)
C40 H40A 0.9800
C40 H40B 0.9800
C40 H40C 0.9800
C41 H41A 0.9800
C41 H41B 0.9800
C41 H41C 0.9800
C42 H42A 0.9800
C42 H42B 0.9800
C42 H42C 0.9800
O15 C43 1.276(5)
O16 C43 1.261(5)
C43 C44 1.533(6)
C44 C47 1.504(8)
C44 C46 1.524(9)
C44 C45 1.524(7)
C45 H45A 0.9800
C45 H45B 0.9800
C45 H45C 0.9800
C46 H46A 0.9800
C46 H46B 0.9800
C46 H46C 0.9800
C47 H47A 0.9800
C47 H47B 0.9800
C47 H47C 0.9800
O17 C48 1.275(5)
O18 C48 1.253(5)
C48 C49 1.534(6)
C49 C52 1.505(7)
C49 C51 1.520(8)
C49 C50 1.543(8)
C50 H50A 0.9800
C50 H50B 0.9800
C50 H50C 0.9800
C51 H51A 0.9800
C51 H51B 0.9800
C51 H51C 0.9800
C52 H52A 0.9800
C52 H52B 0.9800
C52 H52C 0.9800
O19 C53 1.284(5)
O20 C53 1.245(5)
C53 C54 1.537(6)
C54 C56B 1.479(11)
C54 C55A 1.486(10)
C54 C57A 1.530(10)
C54 C55B 1.561(9)
C54 C57B 1.573(11)
C54 C56A 1.585(10)
C55A H55A 0.9800
C55A H55B 0.9800
C55A H55C 0.9800
C56A H56A 0.9800
C56A H56B 0.9800
C56A H56C 0.9800
C57A H57A 0.9800
C57A H57B 0.9800
C57A H57C 0.9800
C55B H55D 0.9800
C55B H55E 0.9800
C55B H55F 0.9800
C56B H56D 0.9800
C56B H56E 0.9800
C56B H56F 0.9800
C57B H57D 0.9800
C57B H57E 0.9800
C57B H57F 0.9800
O21 C58 1.278(5)
O22 C58 1.254(5)
C58 C59 1.542(6)
C59 C62 1.499(9)
C59 C61 1.516(8)
C59 C60 1.529(7)
C60 H60A 0.9800
C60 H60B 0.9800
C60 H60C 0.9800
C61 H61A 0.9800
C61 H61B 0.9800
C61 H61C 0.9800
C62 H62A 0.9800
C62 H62B 0.9800
C62 H62C 0.9800
N11 N12 1.197(5)
N12 N13 1.150(6)
N21 N22 1.194(5)
N22 N23 1.157(6)
N71 C71 1.183(11)
C71 C72 1.462(12)
C72 H72A 0.9800
C72 H72B 0.9800
C72 H72C 0.9800
N72 C73 1.173(14)
C73 C74 1.454(13)
C74 H74A 0.9800
C74 H74B 0.9800
C74 H74C 0.9800
N73A C75A 1.220(18)
C75A C76A 1.496(18)
N73B C75B 1.230(19)
C75B C76B 1.482(19)

loop_
_geom_hbond_atom_site_label_D
_geom_hbond_atom_site_label_H
_geom_hbond_atom_site_label_A
_geom_hbond_distance_DH
_geom_hbond_distance_HA
_geom_hbond_distance_DA
_geom_hbond_angle_DHA
O1 H1 O22 0.87(3) 1.79(3) 2.625(4) 160(5)
O2 H2 O20 0.92(3) 1.70(3) 2.599(4) 164(4)
